data_3000440
loop_
_publ_author_name
'Gogoi, Diptajyoti'
'Sasaki, Toshiyuki'
'Nakane, Takanori'
'Kawamoto, Akihiro'
'Hojo, Hironobu'
'Kurisu, Genji'
'Thakuria, Ranjit'

_publ_section_title
;
 Structure Elucidation of Olanzapine Molecular Salts by Combining
 Mechanochemistry and Micro-Electron Diffraction
;
_journal_name_full 'Crystal Growth & Design'
_journal_page_first 5821
_journal_page_last 5826
_journal_paper_doi 10.1021/acs.cgd.3c00432
_journal_volume 23
_journal_year 2023
_chemical_formula_moiety 'C17 H21 N4 S, C4 H5 O4, C2 H3 N'
_chemical_formula_sum 'C23 H29 N5 O4 S'
_chemical_formula_weight 471.58
_space_group_crystal_system monoclinic
_space_group_IT_number 14
_space_group_name_Hall '-P 2ybc'
_space_group_name_H-M_alt 'P 1 21/c 1'
_atom_sites_solution_hydrogens mixed
_audit_creation_date 2023-05-11
_audit_creation_method
;
Olex2 1.5
(compiled 2022.04.07 svn.rca3783a0 for OlexSys, GUI svn.r6498)
;
_cell_angle_alpha 90
_cell_angle_beta 106.84
_cell_angle_gamma 90
_cell_formula_units_Z 4
_cell_length_a 11.718
_cell_length_b 14.498
_cell_length_c 14.742
_cell_measurement_reflns_used 13539
_cell_measurement_temperature 79
_cell_measurement_theta_max 0.8973692778664226
_cell_measurement_theta_min 0.1259768339546254
_cell_volume 2397.084
_computing_cell_refinement 'dials.two_theta_refine (Waterman et al., 2016)'
_computing_data_collection 'Verlox (Thermo Fisher Scientific) and SerialEM (Mastronarde, 2005)'
_computing_data_reduction 'dials.scale (Beilsten-Edmands et al., 2020)'
_computing_molecular_graphics 'Olex2 1.5 (Dolomanov et al., 2009)'
_computing_publication_material 'Olex2 1.5 (Dolomanov et al., 2009)'
_computing_structure_refinement 'SHELXL 2018/3 (Sheldrick, 2015)'
_diffrn_ambient_temperature 79
_diffrn_measured_fraction_theta_full 0.997
_diffrn_measured_fraction_theta_max 0.997
_diffrn_measurement_device_type
;
Talos Arctica G2
;
_diffrn_radiation_type electrons
_diffrn_radiation_wavelength 0.02508
_diffrn_reflns_av_R_equivalents 0.8897
_diffrn_reflns_av_unetI/netI 0.3546
_diffrn_reflns_Laue_measured_fraction_full 0.997
_diffrn_reflns_Laue_measured_fraction_max 0.997
_diffrn_reflns_limit_h_max 13
_diffrn_reflns_limit_h_min -13
_diffrn_reflns_limit_k_max 17
_diffrn_reflns_limit_k_min -17
_diffrn_reflns_limit_l_max 17
_diffrn_reflns_limit_l_min -17
_diffrn_reflns_number 93754
_diffrn_reflns_point_group_measured_fraction_full 0.997
_diffrn_reflns_point_group_measured_fraction_max 0.997
_diffrn_reflns_theta_full 0.845
_diffrn_reflns_theta_max 0.845
_diffrn_reflns_theta_min 0.128
_diffrn_source electrons
_exptl_absorpt_coefficient_mu 0.000
_exptl_crystal_colour colourless
_exptl_crystal_colour_primary colourless
_exptl_crystal_density_diffrn 1.307
_exptl_crystal_description plate
_exptl_crystal_F_000 378
_refine_diff_density_max 0.457
_refine_diff_density_min -0.244
_refine_diff_density_rms 0.086
_refine_ls_extinction_coef 65149(20)
_refine_ls_extinction_expression Fc^*^=kFc[1+0.001xFc^2^\l^3^/sin(2\q)]^-1/4^
_refine_ls_extinction_method 'SHELXL-2018/3 (Sheldrick 2018)'
_refine_ls_goodness_of_fit_ref 1.136
_refine_ls_hydrogen_treatment mixed
_refine_ls_matrix_type full
_refine_ls_number_parameters 306
_refine_ls_number_reflns 4069
_refine_ls_number_restraints 436
_refine_ls_restrained_S_all 1.095
_refine_ls_R_factor_all 0.1942
_refine_ls_R_factor_gt 0.1565
_refine_ls_shift/su_max 0.003
_refine_ls_shift/su_mean 0.000
_refine_ls_structure_factor_coef Fsqd
_refine_ls_weighting_details 'w=1/[\s^2^(Fo^2^)+(0.2000P)^2^] where P=(Fo^2^+2Fc^2^)/3'
_refine_ls_weighting_scheme calc
_refine_ls_wR_factor_gt 0.3468
_refine_ls_wR_factor_ref 0.3685
_reflns_Friedel_coverage 0.000
_reflns_Friedel_fraction_full .
_reflns_Friedel_fraction_max .
_reflns_number_gt 2197
_reflns_number_total 4069
_reflns_threshold_expression 'I > 2\s(I)'
_cod_data_source_file OLN-SUCA.cif
_cod_data_source_block oln-suca
_cod_depositor_comments 'Releasing structure 3000440 into public domain as published material.'
_cod_original_cell_volume 2397.1
_cod_database_code 3000440
_shelx_shelxl_version_number 2018/3
_shelx_space_group_comment
;
The symmetry employed for this shelxl refinement is uniquely defined
by the following loop, which should always be used as a source of
symmetry information in preference to the above space-group names.
They are only intended as comments.
;
_olex2_refinement_description
;
1. Fixed Uiso
 At 1.2 times of:
  All C(H) groups, All C(H,H) groups, All N(H) groups
 At 1.5 times of:
  All C(H,H,H) groups, All O(H) groups
2. Restrained distances
 N4-H4
 0.86 with sigma of 0.02
3. Uiso/Uaniso restraints and constraints
All non-hydrogen atoms restrained to be isotropic: with sigma of 0.01 and sigma
for terminal atoms of 0.01
4. Rigid body (RIGU) restrains
 All non-hydrogen atoms
 with sigma for 1-2 distances of 0.004 and sigma for 1-3 distances of 0.004
5.a Ternary CH refined with riding coordinates:
 N1(H1)
5.b Secondary CH2 refined with riding coordinates:
 C2(H2A,H2B), C5(H5A,H5B), C4(H4A,H4B), C3(H3A,H3B), C19(H19A,H19B), C20(H20A,
 H20B)
5.c Aromatic/amide H refined with riding coordinates:
 C11(H11), C16(H16), C15(H15), C14(H14), C17(H17)
5.d Tetrahedral OH refined with riding coordinates:
 O3(H3)
5.e Idealised Me refined as rotating group:
 C23(H23A,H23B,H23C), C13(H13A,H13B,H13C), C1(H1A,H1B,H1C)
;
_olex2_submission_special_instructions 'No special instructions were received'

loop_
_space_group_symop_operation_xyz
'x, y, z'
'-x, y+1/2, -z+1/2'
'-x, -y, -z'
'x, -y-1/2, z-1/2'

loop_
_atom_site_label
_atom_site_type_symbol
_atom_site_fract_x
_atom_site_fract_y
_atom_site_fract_z
_atom_site_U_iso_or_equiv
_atom_site_adp_type
_atom_site_occupancy
_atom_site_site_symmetry_order
_atom_site_calc_flag
_atom_site_refinement_flags_posn
_atom_site_refinement_flags_adp
_atom_site_refinement_flags_occupancy
_atom_site_disorder_assembly
_atom_site_disorder_group
S1 S 0.5867(3) 0.2917(2) 0.0807(2) 0.0395(9) Uani 1 1 d . U . . .
N1 N 0.4768(6) -0.0558(4) -0.3006(4) 0.0396(14) Uani 1 1 d . U . . .
H1 H 0.425461 -0.025845 -0.359422 0.048 Uiso 1 1 calc R U . . .
N4 N 0.3412(6) 0.2770(5) 0.0047(5) 0.0417(15) Uani 1 1 d D U . . .
C7 C 0.2377(6) 0.1283(5) -0.0041(4) 0.0417(17) Uani 1 1 d . U . . .
N2 N 0.4087(6) 0.0539(5) -0.1608(4) 0.0438(15) Uani 1 1 d . U . . .
O1 O 0.3398(6) 0.4690(5) 0.0481(4) 0.0482(16) Uani 1 1 d . U . . .
O4 O -0.0380(6) 0.4554(5) -0.2506(4) 0.0491(15) Uani 1 1 d . U . . .
C6 C 0.3802(6) 0.1022(5) -0.0904(4) 0.0366(16) Uani 1 1 d . U . . .
C2 C 0.3955(6) -0.0910(5) -0.2455(5) 0.0399(16) Uani 1 1 d . U . . .
H2A H 0.338908 -0.136072 -0.284810 0.048 Uiso 1 1 calc R U . . .
H2B H 0.443723 -0.123377 -0.188039 0.048 Uiso 1 1 calc R U . . .
O2 O 0.2269(7) 0.5926(5) 0.0485(4) 0.0579(19) Uani 1 1 d . U . . .
C11 C 0.6028(6) 0.1349(5) -0.0011(4) 0.0400(16) Uani 1 1 d . U . . .
H11 H 0.632697 0.080468 -0.021898 0.048 Uiso 1 1 calc R U . . .
N3 N 0.2740(5) 0.0945(5) -0.0797(4) 0.0411(15) Uani 1 1 d . U . . .
C18 C 0.2478(7) 0.5195(6) 0.0119(5) 0.0471(18) Uani 1 1 d . U . . .
C8 C 0.2628(7) 0.2169(5) 0.0343(5) 0.0415(17) Uani 1 1 d . U . . .
C5 C 0.5560(6) 0.0163(5) -0.2446(4) 0.0357(15) Uani 1 1 d . U . . .
H5A H 0.603940 0.043578 -0.283225 0.043 Uiso 1 1 calc R U . . .
H5B H 0.611682 -0.012128 -0.187854 0.043 Uiso 1 1 calc R U . . .
C4 C 0.4857(7) 0.0924(5) -0.2137(5) 0.0421(17) Uani 1 1 d . U . . .
H4A H 0.541703 0.137219 -0.173351 0.051 Uiso 1 1 calc R U . . .
H4B H 0.436427 0.125528 -0.270192 0.051 Uiso 1 1 calc R U . . .
C3 C 0.3265(6) -0.0144(5) -0.2167(4) 0.0391(16) Uani 1 1 d . U . . .
H3A H 0.273318 0.015246 -0.273956 0.047 Uiso 1 1 calc R U . . .
H3B H 0.276479 -0.039888 -0.178951 0.047 Uiso 1 1 calc R U . . .
C12 C 0.6771(6) 0.2037(5) 0.0560(5) 0.0407(16) Uani 1 1 d . U . . .
C16 C 0.1161(7) 0.1015(6) 0.1036(5) 0.0485(18) Uani 1 1 d . U . . .
H16 H 0.071488 0.060134 0.130096 0.058 Uiso 1 1 calc R U . . .
C10 C 0.4790(6) 0.1563(5) -0.0236(4) 0.0394(16) Uani 1 1 d . U . . .
C15 C 0.1366(6) 0.1916(6) 0.1404(5) 0.0482(18) Uani 1 1 d . U . . .
H15 H 0.099799 0.213115 0.185943 0.058 Uiso 1 1 calc R U . . .
C21 C -0.0221(7) 0.5312(6) -0.2171(5) 0.0505(19) Uani 1 1 d . U . . .
C9 C 0.4576(6) 0.2402(5) 0.0145(5) 0.0402(16) Uani 1 1 d . U . . .
C23 C -0.0450(8) 0.2651(6) -0.1150(6) 0.058(2) Uani 1 1 d . U . . .
H23A H -0.012853 0.283906 -0.166614 0.088 Uiso 1 1 calc R U . . .
H23B H 0.017448 0.234027 -0.065582 0.088 Uiso 1 1 calc R U . . .
H23C H -0.072382 0.319770 -0.088187 0.088 Uiso 1 1 calc R U . . .
C14 C 0.2137(6) 0.2493(5) 0.1075(5) 0.0440(18) Uani 1 1 d . U . . .
H14 H 0.232963 0.309167 0.133597 0.053 Uiso 1 1 calc R U . . .
O3 O -0.0833(6) 0.6043(5) -0.2601(5) 0.0547(17) Uani 1 1 d . U . . .
H3 H -0.133709 0.587549 -0.310514 0.082 Uiso 1 1 calc R U . . .
C13 C 0.8098(6) 0.2067(6) 0.0911(5) 0.0434(18) Uani 1 1 d . U . . .
H13A H 0.842064 0.145245 0.085631 0.065 Uiso 1 1 calc R U . . .
H13B H 0.834702 0.226074 0.157650 0.065 Uiso 1 1 calc R U . . .
H13C H 0.840028 0.250703 0.053138 0.065 Uiso 1 1 calc R U . . .
C22 C -0.1418(8) 0.2041(6) -0.1505(6) 0.064(2) Uani 1 1 d . U . . .
C1 C 0.5416(7) -0.1281(6) -0.3295(5) 0.0491(19) Uani 1 1 d . U . . .
H1A H 0.589233 -0.102281 -0.368109 0.074 Uiso 1 1 calc R U . . .
H1B H 0.485510 -0.173639 -0.366833 0.074 Uiso 1 1 calc R U . . .
H1C H 0.594452 -0.158074 -0.273326 0.074 Uiso 1 1 calc R U . . .
C17 C 0.1591(6) 0.0702(6) 0.0294(5) 0.0456(18) Uani 1 1 d . U . . .
H17 H 0.136430 0.011364 0.001630 0.055 Uiso 1 1 calc R U . . .
C19 C 0.1603(7) 0.4868(6) -0.0820(5) 0.057(2) Uani 1 1 d . U . . .
H19A H 0.206301 0.470682 -0.126465 0.068 Uiso 1 1 calc R U . . .
H19B H 0.120208 0.430045 -0.069756 0.068 Uiso 1 1 calc R U . . .
N5 N -0.2198(9) 0.1495(7) -0.1852(7) 0.085(3) Uani 1 1 d . U . . .
C20 C 0.0679(9) 0.5554(7) -0.1282(6) 0.081(3) Uani 1 1 d . U . . .
H20A H 0.025089 0.572590 -0.081825 0.097 Uiso 1 1 calc R U . . .
H20B H 0.109579 0.611433 -0.140234 0.097 Uiso 1 1 calc R U . . .
H4 H 0.341(4) 0.3319(19) 0.029(3) 0.065(12) Uiso 1 1 d D . . . .

loop_
_atom_site_aniso_label
_atom_site_aniso_U_11
_atom_site_aniso_U_22
_atom_site_aniso_U_33
_atom_site_aniso_U_23
_atom_site_aniso_U_13
_atom_site_aniso_U_12
S1 0.041(2) 0.036(2) 0.0389(18) -0.0013(14) 0.0070(16) -0.0024(16)
N1 0.046(4) 0.043(3) 0.029(3) 0.003(2) 0.010(2) 0.005(3)
N4 0.039(3) 0.039(4) 0.047(3) -0.003(3) 0.013(3) 0.004(3)
C7 0.043(4) 0.043(4) 0.040(3) -0.002(3) 0.013(3) 0.003(3)
N2 0.041(3) 0.043(4) 0.047(3) -0.006(3) 0.012(3) -0.004(3)
O1 0.049(3) 0.051(4) 0.044(3) -0.006(3) 0.013(3) 0.006(3)
O4 0.048(4) 0.051(3) 0.043(3) 0.006(3) 0.006(3) 0.000(3)
C6 0.034(3) 0.038(4) 0.038(3) -0.004(3) 0.012(3) -0.006(3)
C2 0.042(4) 0.035(4) 0.039(3) 0.005(3) 0.005(3) -0.003(3)
O2 0.068(5) 0.057(4) 0.042(3) -0.005(3) 0.005(3) 0.016(3)
C11 0.041(3) 0.033(4) 0.045(4) -0.002(3) 0.010(3) 0.010(3)
N3 0.032(3) 0.051(4) 0.040(3) -0.005(3) 0.011(3) 0.000(3)
C18 0.048(4) 0.046(4) 0.047(4) 0.000(3) 0.013(3) 0.005(3)
C8 0.051(4) 0.045(4) 0.033(3) -0.002(3) 0.018(3) -0.001(3)
C5 0.031(3) 0.046(4) 0.030(3) 0.003(3) 0.009(3) 0.006(3)
C4 0.052(4) 0.034(4) 0.040(3) -0.007(3) 0.013(3) 0.000(3)
C3 0.039(4) 0.048(4) 0.033(3) 0.000(3) 0.015(3) 0.000(3)
C12 0.038(3) 0.033(4) 0.052(4) 0.002(3) 0.014(3) -0.007(3)
C16 0.045(4) 0.061(4) 0.043(3) 0.007(3) 0.018(3) -0.001(4)
C10 0.035(3) 0.045(4) 0.039(3) -0.005(3) 0.012(3) 0.000(3)
C15 0.035(4) 0.070(4) 0.044(4) -0.006(3) 0.018(3) 0.006(3)
C21 0.047(4) 0.052(4) 0.044(4) -0.005(3) 0.000(3) -0.001(3)
C9 0.041(3) 0.040(4) 0.039(3) -0.007(3) 0.012(3) -0.003(3)
C23 0.049(4) 0.073(5) 0.046(4) -0.009(4) 0.003(3) 0.008(4)
C14 0.046(4) 0.047(4) 0.042(3) -0.018(3) 0.017(3) -0.005(3)
O3 0.048(4) 0.054(4) 0.050(3) 0.002(3) -0.004(3) -0.001(3)
C13 0.038(3) 0.052(4) 0.042(4) 0.000(3) 0.015(3) 0.007(3)
C22 0.057(5) 0.061(5) 0.064(5) 0.014(4) 0.005(4) -0.005(4)
C1 0.045(4) 0.058(4) 0.041(3) -0.004(3) 0.007(3) 0.012(3)
C17 0.043(4) 0.048(4) 0.048(4) -0.005(3) 0.016(3) -0.004(3)
C19 0.046(4) 0.068(5) 0.056(4) -0.005(4) 0.014(3) 0.001(4)
N5 0.068(5) 0.089(6) 0.094(6) 0.009(5) 0.015(4) -0.018(4)
C20 0.072(5) 0.070(5) 0.073(5) -0.005(4) -0.021(4) 0.009(4)

loop_
_atom_type_symbol
_atom_type_description
_atom_type_scat_dispersion_real
_atom_type_scat_dispersion_imag
_atom_type_scat_source
C C 0.0000 0.0000 'International Tables Vol C Tables 4.2.6.8 and 6.1.1.4'
H H 0.0000 0.0000 'International Tables Vol C Tables 4.2.6.8 and 6.1.1.4'
N N 0.0000 0.0000 'International Tables Vol C Tables 4.2.6.8 and 6.1.1.4'
O O 0.0000 0.0000 'International Tables Vol C Tables 4.2.6.8 and 6.1.1.4'
S S 0.0000 0.0000 'International Tables Vol C Tables 4.2.6.8 and 6.1.1.4'

loop_
_geom_angle_atom_site_label_1
_geom_angle_atom_site_label_2
_geom_angle_atom_site_label_3
_geom_angle
_geom_angle_site_symmetry_1
_geom_angle_site_symmetry_3
C9 S1 C12 92.9(4) . .
C2 N1 H1 107.4 . .
C5 N1 H1 107.4 . .
C5 N1 C2 109.3(5) . .
C1 N1 H1 107.4 . .
C1 N1 C2 112.6(6) . .
C1 N1 C5 112.5(6) . .
C8 N4 C9 115.0(6) . .
C8 N4 H4 111(3) . .
C9 N4 H4 115(3) . .
N3 C7 C8 124.7(7) . .
N3 C7 C17 116.3(7) . .
C8 C7 C17 118.6(6) . .
C6 N2 C4 122.1(6) . .
C6 N2 C3 120.6(6) . .
C3 N2 C4 111.4(5) . .
N2 C6 C10 116.8(6) . .
N3 C6 N2 119.8(6) . .
N3 C6 C10 123.1(6) . .
N1 C2 H2A 109.2 . .
N1 C2 H2B 109.2 . .
H2A C2 H2B 107.9 . .
C3 C2 N1 112.1(6) . .
C3 C2 H2A 109.2 . .
C3 C2 H2B 109.2 . .
C12 C11 H11 123.5 . .
C10 C11 H11 123.5 . .
C10 C11 C12 113.0(6) . .
C6 N3 C7 126.2(6) . .
O1 C18 C19 117.3(7) . .
O2 C18 O1 123.5(7) . .
O2 C18 C19 119.2(7) . .
N4 C8 C14 117.6(6) . .
C7 C8 N4 121.1(6) . .
C7 C8 C14 121.3(7) . .
N1 C5 H5A 109.2 . .
N1 C5 H5B 109.2 . .
N1 C5 C4 111.9(5) . .
H5A C5 H5B 107.9 . .
C4 C5 H5A 109.2 . .
C4 C5 H5B 109.2 . .
N2 C4 C5 110.7(6) . .
N2 C4 H4A 109.5 . .
N2 C4 H4B 109.5 . .
C5 C4 H4A 109.5 . .
C5 C4 H4B 109.5 . .
H4A C4 H4B 108.1 . .
N2 C3 C2 109.9(6) . .
N2 C3 H3A 109.7 . .
N2 C3 H3B 109.7 . .
C2 C3 H3A 109.7 . .
C2 C3 H3B 109.7 . .
H3A C3 H3B 108.2 . .
C11 C12 S1 109.1(5) . .
C11 C12 C13 128.4(6) . .
C13 C12 S1 122.4(5) . .
C15 C16 H16 118.7 . .
C17 C16 H16 118.7 . .
C17 C16 C15 122.6(7) . .
C11 C10 C6 125.3(6) . .
C9 C10 C6 121.7(6) . .
C9 C10 C11 112.7(6) . .
C16 C15 H15 120.9 . .
C16 C15 C14 118.1(6) . .
C14 C15 H15 120.9 . .
O4 C21 O3 122.4(7) . .
O4 C21 C20 125.1(8) . .
O3 C21 C20 112.5(8) . .
N4 C9 S1 123.5(6) . .
C10 C9 S1 112.2(5) . .
C10 C9 N4 124.2(6) . .
H23A C23 H23B 109.5 . .
H23A C23 H23C 109.5 . .
H23B C23 H23C 109.5 . .
C22 C23 H23A 109.5 . .
C22 C23 H23B 109.5 . .
C22 C23 H23C 109.5 . .
C8 C14 H14 120.1 . .
C15 C14 C8 119.8(7) . .
C15 C14 H14 120.1 . .
C21 O3 H3 109.5 . .
C12 C13 H13A 109.5 . .
C12 C13 H13B 109.5 . .
C12 C13 H13C 109.5 . .
H13A C13 H13B 109.5 . .
H13A C13 H13C 109.5 . .
H13B C13 H13C 109.5 . .
N5 C22 C23 175.1(10) . .
N1 C1 H1A 109.5 . .
N1 C1 H1B 109.5 . .
N1 C1 H1C 109.5 . .
H1A C1 H1B 109.5 . .
H1A C1 H1C 109.5 . .
H1B C1 H1C 109.5 . .
C7 C17 H17 120.4 . .
C16 C17 C7 119.2(7) . .
C16 C17 H17 120.4 . .
C18 C19 H19A 108.6 . .
C18 C19 H19B 108.6 . .
H19A C19 H19B 107.6 . .
C20 C19 C18 114.5(7) . .
C20 C19 H19A 108.6 . .
C20 C19 H19B 108.6 . .
C21 C20 C19 119.3(8) . .
C21 C20 H20A 107.5 . .
C21 C20 H20B 107.5 . .
C19 C20 H20A 107.5 . .
C19 C20 H20B 107.5 . .
H20A C20 H20B 107.0 . .

loop_
_geom_bond_atom_site_label_1
_geom_bond_atom_site_label_2
_geom_bond_distance
_geom_bond_site_symmetry_2
S1 C12 1.762(8) .
S1 C9 1.715(8) .
N1 H1 1.0000 .
N1 C2 1.509(9) .
N1 C5 1.481(9) .
N1 C1 1.430(9) .
N4 C8 1.422(10) .
N4 C9 1.433(10) .
N4 H4 0.872(19) .
C7 N3 1.392(9) .
C7 C8 1.400(11) .
C7 C17 1.437(10) .
N2 C6 1.372(9) .
N2 C4 1.464(9) .
N2 C3 1.459(9) .
O1 C18 1.284(10) .
O4 C21 1.197(10) .
C6 N3 1.303(9) .
C6 C10 1.504(9) .
C2 H2A 0.9900 .
C2 H2B 0.9900 .
C2 C3 1.505(9) .
O2 C18 1.246(10) .
C11 H11 0.9500 .
C11 C12 1.428(10) .
C11 C10 1.425(10) .
C18 C19 1.539(11) .
C8 C14 1.441(9) .
C5 H5A 0.9900 .
C5 H5B 0.9900 .
C5 C4 1.523(9) .
C4 H4A 0.9900 .
C4 H4B 0.9900 .
C3 H3A 0.9900 .
C3 H3B 0.9900 .
C12 C13 1.491(10) .
C16 H16 0.9500 .
C16 C15 1.409(11) .
C16 C17 1.406(10) .
C10 C9 1.392(10) .
C15 H15 0.9500 .
C15 C14 1.415(10) .
C21 O3 1.334(10) .
C21 C20 1.467(11) .
C23 H23A 0.9800 .
C23 H23B 0.9800 .
C23 H23C 0.9800 .
C23 C22 1.414(12) .
C14 H14 0.9500 .
O3 H3 0.8400 .
C13 H13A 0.9800 .
C13 H13B 0.9800 .
C13 H13C 0.9800 .
C22 N5 1.205(12) .
C1 H1A 0.9800 .
C1 H1B 0.9800 .
C1 H1C 0.9800 .
C17 H17 0.9500 .
C19 H19A 0.9900 .
C19 H19B 0.9900 .
C19 C20 1.482(12) .
C20 H20A 0.9900 .
C20 H20B 0.9900 .

loop_
_geom_torsion_atom_site_label_1
_geom_torsion_atom_site_label_2
_geom_torsion_atom_site_label_3
_geom_torsion_atom_site_label_4
_geom_torsion
_geom_torsion_site_symmetry_1
_geom_torsion_site_symmetry_2
_geom_torsion_site_symmetry_3
_geom_torsion_site_symmetry_4
N1 C2 C3 N2 -57.4(7) . . . .
N1 C5 C4 N2 55.8(7) . . . .
N4 C8 C14 C15 -179.1(6) . . . .
C7 C8 C14 C15 -1.3(11) . . . .
N2 C6 N3 C7 170.2(7) . . . .
N2 C6 C10 C11 -26.8(10) . . . .
N2 C6 C10 C9 145.5(7) . . . .
O1 C18 C19 C20 -170.0(8) . . . .
O4 C21 C20 C19 10.5(15) . . . .
C6 N2 C4 C5 149.1(7) . . . .
C6 N2 C3 C2 -147.9(6) . . . .
C6 C10 C9 S1 -175.1(5) . . . .
C6 C10 C9 N4 8.5(11) . . . .
C2 N1 C5 C4 -53.6(7) . . . .
O2 C18 C19 C20 9.6(12) . . . .
C11 C10 C9 S1 -1.9(8) . . . .
C11 C10 C9 N4 -178.3(6) . . . .
N3 C7 C8 N4 -7.5(12) . . . .
N3 C7 C8 C14 174.8(7) . . . .
N3 C7 C17 C16 -178.1(7) . . . .
N3 C6 C10 C11 148.1(7) . . . .
N3 C6 C10 C9 -39.6(11) . . . .
C18 C19 C20 C21 -178.7(8) . . . .
C8 N4 C9 S1 -122.0(6) . . . .
C8 N4 C9 C10 53.9(9) . . . .
C8 C7 N3 C6 45.9(12) . . . .
C8 C7 C17 C16 -4.1(11) . . . .
C5 N1 C2 C3 55.0(7) . . . .
C4 N2 C6 N3 143.4(7) . . . .
C4 N2 C6 C10 -41.5(10) . . . .
C4 N2 C3 C2 58.5(8) . . . .
C3 N2 C6 N3 -7.3(11) . . . .
C3 N2 C6 C10 167.8(6) . . . .
C3 N2 C4 C5 -57.8(8) . . . .
C12 S1 C9 N4 178.6(6) . . . .
C12 S1 C9 C10 2.2(6) . . . .
C12 C11 C10 C6 173.4(6) . . . .
C12 C11 C10 C9 0.5(8) . . . .
C16 C15 C14 C8 3.7(11) . . . .
C10 C6 N3 C7 -4.6(12) . . . .
C10 C11 C12 S1 1.1(7) . . . .
C10 C11 C12 C13 -178.2(7) . . . .
C15 C16 C17 C7 6.9(11) . . . .
C9 S1 C12 C11 -1.9(5) . . . .
C9 S1 C12 C13 177.5(6) . . . .
C9 N4 C8 C7 -55.8(9) . . . .
C9 N4 C8 C14 122.0(7) . . . .
O3 C21 C20 C19 -167.2(9) . . . .
C1 N1 C2 C3 -179.2(6) . . . .
C1 N1 C5 C4 -179.5(6) . . . .
C17 C7 N3 C6 -140.6(8) . . . .
C17 C7 C8 N4 179.2(7) . . . .
C17 C7 C8 C14 1.5(11) . . . .
C17 C16 C15 C14 -6.6(11) . . . .
